data_7700916
loop_
_publ_author_name
'Wang, Jinhui'
'Poirot, Alexandre'
'Delavaux-Nicot, B\'eatrice'
'Wolff, Mariusz'
'Mallet-Ladeira, Sonia'
'Calupitan, Jan Patrick'
'Allain, Cl\'emence'
'Benoist, Eric'
'Fery-Forgues, Suzanne'

_publ_section_title
;
 Optimization of aggregation-induced phosphorescence enhancement in
 mononuclear tricarbonyl rhenium(i) complexes: the influence of steric
 hindrance and isomerism.
;
_journal_issue 42
_journal_name_full 'Dalton transactions (Cambridge, England : 2003)'
_journal_page_first 15906
_journal_page_last 15916
_journal_paper_doi 10.1039/c9dt02786f
_journal_volume 48
_journal_year 2019
_chemical_formula_moiety 'C23 H13 Cl N5 O4 Re'
_chemical_formula_sum 'C23 H13 Cl N5 O4 Re'
_chemical_formula_weight 645.04
_space_group_IT_number 19
_space_group_name_Hall 'P 2ac 2ab'
_space_group_name_H-M_alt 'P 21 21 21'
_symmetry_cell_setting orthorhombic
_symmetry_Int_Tables_number 19
_symmetry_space_group_name_Hall 'P 2ac 2ab'
_symmetry_space_group_name_H-M 'P 21 21 21'
_atom_sites_solution_hydrogens geom
_audit_update_record
;
2019-06-13 deposited with the CCDC.    2019-08-13 downloaded from the CCDC.
;
_cell_angle_alpha 90
_cell_angle_beta 90
_cell_angle_gamma 90
_cell_formula_units_Z 4
_cell_length_a 8.0086(3)
_cell_length_b 10.5904(4)
_cell_length_c 25.9678(9)
_cell_measurement_reflns_used 9933
_cell_measurement_temperature 193(2)
_cell_measurement_theta_max 25.92
_cell_measurement_theta_min 2.99
_cell_volume 2202.44(14)
_computing_cell_refinement 'APEX2 and SAINT'
_computing_data_collection APEX2
_computing_data_reduction SAINT
_computing_molecular_graphics 'Ortep-3 for Windows (Farrugia, 1997)'
_computing_publication_material 'WinGX publication routines (Farrugia, 1999)'
_computing_structure_refinement 'SHELXL-2014/7 (Sheldrick, 2008)'
_computing_structure_solution 'SHELXT (Sheldrick, 2015)'
_diffrn_ambient_temperature 193(2)
_diffrn_measured_fraction_theta_full 0.998
_diffrn_measured_fraction_theta_max 0.999
_diffrn_measurement_device_type 'Bruker D8 VENTURE'
_diffrn_measurement_method 'phi and omega scans'
_diffrn_radiation_monochromator triumph
_diffrn_radiation_source 'fine focus sealed tube'
_diffrn_radiation_type MoK\a
_diffrn_radiation_wavelength 0.71073
_diffrn_reflns_av_R_equivalents 0.0899
_diffrn_reflns_av_unetI/netI 0.0471
_diffrn_reflns_Laue_measured_fraction_full 0.998
_diffrn_reflns_Laue_measured_fraction_max 0.999
_diffrn_reflns_limit_h_max 9
_diffrn_reflns_limit_h_min -10
_diffrn_reflns_limit_k_max 13
_diffrn_reflns_limit_k_min -13
_diffrn_reflns_limit_l_max 34
_diffrn_reflns_limit_l_min -34
_diffrn_reflns_number 60111
_diffrn_reflns_point_group_measured_fraction_full 0.999
_diffrn_reflns_point_group_measured_fraction_max 0.999
_diffrn_reflns_theta_full 25.242
_diffrn_reflns_theta_max 27.865
_diffrn_reflns_theta_min 2.988
_diffrn_standards_decay_% 0
_diffrn_standards_interval_count 0
_diffrn_standards_interval_time 0
_diffrn_standards_number 0
_exptl_absorpt_coefficient_mu 5.681
_exptl_absorpt_correction_T_max 0.7461
_exptl_absorpt_correction_T_min 0.6156
_exptl_absorpt_correction_type multi-scan
_exptl_absorpt_process_details 'SADABS (Bruker-AXS)'
_exptl_crystal_colour yellow
_exptl_crystal_density_diffrn 1.945
_exptl_crystal_density_method 'not measured'
_exptl_crystal_description plate
_exptl_crystal_F_000 1240
_exptl_crystal_size_max 0.1
_exptl_crystal_size_mid 0.1
_exptl_crystal_size_min 0.02
_refine_diff_density_max 1.381
_refine_diff_density_min -1.121
_refine_diff_density_rms 0.138
_refine_ls_abs_structure_details
;
 Flack x determined using 1655 quotients [(I+)-(I-)]/[(I+)+(I-)]
 (Parsons, Flack and Wagner, Acta Cryst. B69 (2013) 249-259).
;
_refine_ls_abs_structure_Flack -0.026(4)
_refine_ls_extinction_method none
_refine_ls_goodness_of_fit_ref 1.06
_refine_ls_hydrogen_treatment constr
_refine_ls_matrix_type full
_refine_ls_number_parameters 307
_refine_ls_number_reflns 5251
_refine_ls_number_restraints 0
_refine_ls_restrained_S_all 1.06
_refine_ls_R_factor_all 0.0525
_refine_ls_R_factor_gt 0.0281
_refine_ls_shift/su_max 0.001
_refine_ls_shift/su_mean 0
_refine_ls_structure_factor_coef Fsqd
_refine_ls_weighting_details 'w=1/[\s^2^(Fo^2^)+(0.0153P)^2^+0.3677P] where P=(Fo^2^+2Fc^2^)/3'
_refine_ls_weighting_scheme calc
_refine_ls_wR_factor_gt 0.0391
_refine_ls_wR_factor_ref 0.0441
_reflns_Friedel_coverage 0.754
_reflns_Friedel_fraction_full 1
_reflns_Friedel_fraction_max 1
_reflns_number_gt 4312
_reflns_number_total 5251
_reflns_threshold_expression 'I > 2\s(I)'
_cod_data_source_file c9dt02786f2.cif
_cod_data_source_block ReL4
_cod_depositor_comments 'Adding full bibliography for 7700915--7700916.cif.'
_cod_database_code 7700916

loop_
_symmetry_equiv_pos_as_xyz
'x, y, z'
'-x+1/2, -y, z+1/2'
'-x, y+1/2, -z+1/2'
'x+1/2, -y+1/2, -z'

loop_
_atom_site_label
_atom_site_type_symbol
_atom_site_fract_x
_atom_site_fract_y
_atom_site_fract_z
_atom_site_U_iso_or_equiv
_atom_site_adp_type
_atom_site_occupancy
_atom_site_site_symmetry_order
_atom_site_calc_flag
_atom_site_refinement_flags_posn
_atom_site_refinement_flags_adp
C1 C -0.2674(8) 0.4063(6) 0.4458(2) 0.0295(14) Uani 1 1 d . .
C2 C -0.3543(9) 0.6263(5) 0.4012(2) 0.0366(13) Uani 1 1 d . .
C3 C -0.0838(9) 0.6064(7) 0.4643(3) 0.0425(18) Uani 1 1 d . .
C4 C 0.1342(8) 0.3303(6) 0.4260(2) 0.0310(14) Uani 1 1 d . .
H4 H 0.0609 0.3002 0.452 0.037 Uiso 1 1 calc R U
C5 C 0.2871(8) 0.2736(6) 0.4202(2) 0.0345(16) Uani 1 1 d . .
H5 H 0.3192 0.2065 0.4424 0.041 Uiso 1 1 calc R U
C6 C 0.3940(7) 0.3145(6) 0.3820(2) 0.0318(15) Uani 1 1 d . .
H6 H 0.4992 0.2747 0.3772 0.038 Uiso 1 1 calc R U
C7 C 0.3466(9) 0.4130(6) 0.3512(2) 0.0328(13) Uani 1 1 d . .
H7 H 0.4182 0.443 0.3247 0.039 Uiso 1 1 calc R U
C8 C 0.1911(6) 0.4685(6) 0.35950(19) 0.0275(13) Uani 1 1 d . .
C9 C 0.1264(7) 0.5788(6) 0.3326(2) 0.0278(14) Uani 1 1 d . .
C10 C 0.0726(8) 0.7383(6) 0.2837(3) 0.0373(16) Uani 1 1 d . .
H10 H 0.0809 0.7996 0.2571 0.045 Uiso 1 1 calc R U
C11 C 0.3284(9) 0.6150(6) 0.2591(2) 0.0322(14) Uani 1 1 d . .
C12 C 0.3160(7) 0.5246(6) 0.2212(2) 0.0369(14) Uani 1 1 d . .
H12 H 0.2145 0.48 0.216 0.044 Uiso 1 1 calc R U
C13 C 0.4544(8) 0.5001(6) 0.1909(2) 0.0371(17) Uani 1 1 d . .
H13 H 0.4468 0.4399 0.1639 0.044 Uiso 1 1 calc R U
C14 C 0.6044(7) 0.5626(6) 0.1995(2) 0.0342(17) Uani 1 1 d . .
C15 C 0.6127(8) 0.6522(6) 0.2388(2) 0.0379(17) Uani 1 1 d . .
H15 H 0.7148 0.6952 0.2451 0.045 Uiso 1 1 calc R U
C16 C 0.4760(8) 0.6788(6) 0.2684(2) 0.0364(16) Uani 1 1 d . .
H16 H 0.4824 0.7403 0.295 0.044 Uiso 1 1 calc R U
C17 C 0.7492(8) 0.5420(8) 0.1666(3) 0.0402(17) Uani 1 1 d . .
C18 C 0.8880(7) 0.4681(7) 0.1020(3) 0.0399(15) Uani 1 1 d . .
C19 C 0.9434(9) 0.4064(7) 0.0582(3) 0.0491(19) Uani 1 1 d . .
H19 H 0.8778 0.3444 0.0413 0.059 Uiso 1 1 calc R U
C20 C 1.0991(9) 0.4403(7) 0.0408(3) 0.051(2) Uani 1 1 d . .
H20 H 1.1434 0.3997 0.0111 0.062 Uiso 1 1 calc R U
C21 C 1.1934(8) 0.5327(8) 0.0656(3) 0.0518(19) Uani 1 1 d . .
H21 H 1.2996 0.5545 0.0519 0.062 Uiso 1 1 calc R U
C22 C 1.1376(9) 0.5939(6) 0.1094(3) 0.0471(18) Uani 1 1 d . .
H22 H 1.2026 0.6566 0.1263 0.057 Uiso 1 1 calc R U
C23 C 0.9819(9) 0.5588(6) 0.1274(3) 0.0394(17) Uani 1 1 d . .
Cl1 Cl -0.22771(19) 0.40645(15) 0.32320(6) 0.0329(4) Uani 1 1 d . .
N1 N 0.0847(5) 0.4262(4) 0.39640(19) 0.0272(11) Uani 1 1 d . .
N2 N -0.0116(6) 0.6331(5) 0.34852(19) 0.0289(12) Uani 1 1 d . .
N3 N -0.0473(7) 0.7356(5) 0.3177(2) 0.0350(13) Uani 1 1 d . .
N4 N 0.1842(6) 0.6431(5) 0.29072(19) 0.0328(12) Uani 1 1 d . .
N5 N 0.8890(6) 0.6033(5) 0.1693(2) 0.0351(13) Uani 1 1 d . .
O1 O -0.3344(7) 0.3331(4) 0.47186(16) 0.0437(11) Uani 1 1 d . .
O2 O -0.4729(6) 0.6871(4) 0.3993(2) 0.0557(13) Uani 1 1 d . .
O3 O -0.0407(7) 0.6485(5) 0.50299(19) 0.0607(15) Uani 1 1 d . .
O4 O 0.7363(6) 0.4582(5) 0.12775(18) 0.0477(12) Uani 1 1 d . .
Re1 Re -0.15580(3) 0.52484(2) 0.40294(2) 0.02719(7) Uani 1 1 d . .

loop_
_atom_site_aniso_label
_atom_site_aniso_U_11
_atom_site_aniso_U_22
_atom_site_aniso_U_33
_atom_site_aniso_U_23
_atom_site_aniso_U_13
_atom_site_aniso_U_12
C1 0.031(3) 0.040(4) 0.017(3) -0.006(3) -0.002(3) 0.006(3)
C2 0.049(4) 0.042(3) 0.019(3) -0.004(3) 0.016(4) 0.001(3)
C3 0.046(4) 0.039(4) 0.042(4) 0.004(3) 0.012(3) -0.004(3)
C4 0.029(4) 0.038(4) 0.025(3) 0.004(3) 0.001(3) 0.000(3)
C5 0.032(4) 0.039(4) 0.032(4) 0.009(3) -0.009(3) 0.002(3)
C6 0.026(3) 0.043(4) 0.027(3) -0.001(3) -0.005(3) 0.001(3)
C7 0.029(3) 0.040(3) 0.029(3) 0.004(3) 0.002(3) -0.008(4)
C8 0.025(3) 0.033(3) 0.024(3) 0.000(3) 0.000(2) -0.005(3)
C9 0.028(4) 0.032(3) 0.023(3) 0.002(3) 0.002(3) -0.006(3)
C10 0.042(4) 0.033(4) 0.037(4) 0.011(3) 0.002(3) -0.004(3)
C11 0.032(3) 0.040(4) 0.025(3) 0.012(3) 0.003(3) -0.003(3)
C12 0.033(3) 0.042(3) 0.035(3) 0.006(3) 0.000(3) -0.011(3)
C13 0.043(4) 0.035(5) 0.033(3) 0.002(3) -0.002(3) -0.001(3)
C14 0.028(3) 0.041(4) 0.034(4) 0.013(3) 0.000(3) -0.001(3)
C15 0.031(4) 0.047(4) 0.036(4) 0.005(3) -0.002(3) -0.007(3)
C16 0.041(4) 0.041(4) 0.027(4) 0.000(3) -0.003(3) -0.005(3)
C17 0.041(4) 0.041(5) 0.039(4) 0.014(4) 0.004(3) 0.011(4)
C18 0.033(3) 0.044(3) 0.043(4) 0.005(4) 0.006(3) 0.009(3)
C19 0.047(5) 0.045(5) 0.055(5) -0.003(4) -0.003(4) 0.004(4)
C20 0.049(5) 0.058(6) 0.047(4) 0.000(4) 0.013(3) 0.009(4)
C21 0.040(4) 0.061(5) 0.054(4) 0.009(4) 0.014(3) 0.010(4)
C22 0.036(4) 0.051(4) 0.054(5) 0.011(3) -0.002(4) -0.002(4)
C23 0.038(4) 0.041(5) 0.039(4) 0.008(3) -0.001(3) 0.003(3)
Cl1 0.0312(8) 0.0415(9) 0.0259(8) -0.0048(7) 0.0015(6) 0.0013(7)
N1 0.024(2) 0.034(3) 0.023(3) 0.006(2) 0.001(2) -0.0028(19)
N2 0.029(3) 0.030(3) 0.027(3) 0.001(2) -0.004(2) -0.002(2)
N3 0.041(3) 0.031(3) 0.033(3) 0.007(2) 0.002(3) -0.006(2)
N4 0.031(3) 0.037(3) 0.030(3) 0.008(2) 0.004(2) -0.006(2)
N5 0.030(3) 0.042(3) 0.033(3) 0.003(2) 0.006(2) -0.001(2)
O1 0.042(3) 0.053(3) 0.036(2) 0.014(2) 0.001(3) -0.011(3)
O2 0.053(3) 0.070(3) 0.044(3) -0.008(3) 0.007(3) 0.029(3)
O3 0.078(4) 0.068(4) 0.036(3) -0.008(3) -0.005(3) -0.017(3)
O4 0.038(3) 0.053(3) 0.052(3) 0.000(3) 0.003(2) 0.002(3)
Re1 0.02790(10) 0.03258(11) 0.02108(10) 0.00093(11) 0.00258(12) -0.00066(11)

loop_
_atom_type_symbol
_atom_type_description
_atom_type_scat_dispersion_real
_atom_type_scat_dispersion_imag
_atom_type_scat_source
C C 0.0033 0.0016 'International Tables Vol C Tables 4.2.6.8 and 6.1.1.4'
H H 0 0 'International Tables Vol C Tables 4.2.6.8 and 6.1.1.4'
Cl Cl 0.1484 0.1585 'International Tables Vol C Tables 4.2.6.8 and 6.1.1.4'
N N 0.0061 0.0033 'International Tables Vol C Tables 4.2.6.8 and 6.1.1.4'
O O 0.0106 0.006 'International Tables Vol C Tables 4.2.6.8 and 6.1.1.4'
Re Re -1.0185 7.231 'International Tables Vol C Tables 4.2.6.8 and 6.1.1.4'

loop_
_geom_angle_atom_site_label_1
_geom_angle_atom_site_label_2
_geom_angle_atom_site_label_3
_geom_angle
O1 C1 Re1 179.4(6)
O2 C2 Re1 178.9(6)
O3 C3 Re1 175.8(6)
N1 C4 C5 122.4(6)
N1 C4 H4 118.8
C5 C4 H4 118.8
C4 C5 C6 119.6(6)
C4 C5 H5 120.2
C6 C5 H5 120.2
C7 C6 C5 119.2(6)
C7 C6 H6 120.4
C5 C6 H6 120.4
C6 C7 C8 118.6(6)
C6 C7 H7 120.7
C8 C7 H7 120.7
N1 C8 C7 122.0(5)
N1 C8 C9 112.3(5)
C7 C8 C9 125.5(5)
N2 C9 N4 108.6(5)
N2 C9 C8 119.9(5)
N4 C9 C8 131.5(6)
N3 C10 N4 112.1(6)
N3 C10 H10 123.9
N4 C10 H10 123.9
C12 C11 C16 121.8(6)
C12 C11 N4 119.4(6)
C16 C11 N4 118.9(5)
C11 C12 C13 118.6(6)
C11 C12 H12 120.7
C13 C12 H12 120.7
C12 C13 C14 120.8(6)
C12 C13 H13 119.6
C14 C13 H13 119.6
C13 C14 C15 118.8(6)
C13 C14 C17 121.6(6)
C15 C14 C17 119.5(6)
C16 C15 C14 120.9(6)
C16 C15 H15 119.5
C14 C15 H15 119.5
C15 C16 C11 119.0(6)
C15 C16 H16 120.5
C11 C16 H16 120.5
N5 C17 O4 115.9(6)
N5 C17 C14 125.5(7)
O4 C17 C14 118.4(6)
C19 C18 C23 122.9(6)
C19 C18 O4 129.7(7)
C23 C18 O4 107.4(6)
C20 C19 C18 116.0(7)
C20 C19 H19 122
C18 C19 H19 122
C19 C20 C21 121.5(7)
C19 C20 H20 119.2
C21 C20 H20 119.2
C22 C21 C20 122.2(7)
C22 C21 H21 118.9
C20 C21 H21 118.9
C23 C22 C21 116.3(7)
C23 C22 H22 121.9
C21 C22 H22 121.9
C22 C23 C18 121.1(6)
C22 C23 N5 130.6(7)
C18 C23 N5 108.3(6)
C4 N1 C8 118.1(5)
C4 N1 Re1 125.3(4)
C8 N1 Re1 116.6(4)
C9 N2 N3 109.6(5)
C9 N2 Re1 115.2(4)
N3 N2 Re1 133.5(4)
C10 N3 N2 104.9(5)
C10 N4 C9 104.8(5)
C10 N4 C11 126.9(5)
C9 N4 C11 128.3(5)
C17 N5 C23 104.4(6)
C17 O4 C18 104.0(5)
C1 Re1 C3 87.2(3)
C1 Re1 C2 89.7(2)
C3 Re1 C2 91.0(3)
C1 Re1 N2 170.8(2)
C3 Re1 N2 98.4(2)
C2 Re1 N2 97.5(2)
C1 Re1 N1 98.2(2)
C3 Re1 N1 90.9(3)
C2 Re1 N1 172.0(2)
N2 Re1 N1 74.49(18)
C1 Re1 Cl1 92.64(18)
C3 Re1 Cl1 175.0(2)
C2 Re1 Cl1 94.06(19)
N2 Re1 Cl1 81.15(13)
N1 Re1 Cl1 84.20(13)

loop_
_geom_bond_atom_site_label_1
_geom_bond_atom_site_label_2
_geom_bond_distance
C1 O1 1.160(7)
C1 Re1 1.902(7)
C2 O2 1.148(7)
C2 Re1 1.920(7)
C3 O3 1.151(8)
C3 Re1 1.903(8)
C4 N1 1.333(7)
C4 C5 1.372(8)
C4 H4 0.95
C5 C6 1.381(8)
C5 H5 0.95
C6 C7 1.369(8)
C6 H6 0.95
C7 C8 1.394(9)
C7 H7 0.95
C8 N1 1.358(7)
C8 C9 1.457(8)
C9 N2 1.313(8)
C9 N4 1.363(7)
C10 N3 1.304(8)
C10 N4 1.359(8)
C10 H10 0.95
C11 C12 1.377(8)
C11 C16 1.383(9)
C11 N4 1.447(8)
C12 C13 1.384(8)
C12 H12 0.95
C13 C14 1.389(8)
C13 H13 0.95
C14 C15 1.396(9)
C14 C17 1.456(9)
C15 C16 1.367(9)
C15 H15 0.95
C16 H16 0.95
C17 N5 1.296(8)
C17 O4 1.348(8)
C18 C19 1.385(9)
C18 C23 1.386(9)
C18 O4 1.390(7)
C19 C20 1.374(10)
C19 H19 0.95
C20 C21 1.394(10)
C20 H20 0.95
C21 C22 1.385(9)
C21 H21 0.95
C22 C23 1.382(9)
C22 H22 0.95
C23 N5 1.400(8)
Cl1 Re1 2.4882(15)
N1 Re1 2.198(4)
N2 N3 1.380(7)
N2 Re1 2.155(5)
